data_4070980
loop_
_publ_author_name
'Salassa, Luca'
'Garino, Claudio'
'Albertino, Andrea'
'Volpi, Giorgio'
'Nervi, Carlo'
'Gobetto, Roberto'
'Hardcastle, Kenneth I.'

_publ_section_title
;
 Computational and Spectroscopic Studies of New Rhenium(I) Complexes
 Containing Pyridylimidazo[1,5-a]pyridine Ligands: Charge Transfer and
 Dual Emission by Fine-Tuning of Excited States
;
_journal_issue 7
_journal_name_full Organometallics
_journal_page_first 1427
_journal_paper_doi 10.1021/om701175z
_journal_volume 27
_journal_year 2008
_chemical_formula_moiety 'C25 H21 Cl N5 O3 Re'
_chemical_formula_sum 'C25 H21 Cl N5 O3 Re'
_chemical_formula_weight 661.12
_chemical_name_systematic
; 
 ? 
;
_space_group_IT_number 14
_symmetry_cell_setting monoclinic
_symmetry_space_group_name_Hall '-P 2ybc'
_symmetry_space_group_name_H-M 'P 1 21/c 1'
_atom_sites_solution_hydrogens geom
_atom_sites_solution_primary direct
_atom_sites_solution_secondary difmap
_audit_creation_method SHELXL-97
_cell_angle_alpha 90.00
_cell_angle_beta 116.677(5)
_cell_angle_gamma 90.00
_cell_formula_units_Z 4
_cell_length_a 14.4025(16)
_cell_length_b 12.6203(15)
_cell_length_c 14.9129(18)
_cell_measurement_reflns_used 6996
_cell_measurement_temperature 173(2)
_cell_measurement_theta_max 65.76
_cell_measurement_theta_min 3.43
_cell_volume 2422.1(5)
_computing_cell_refinement 'Bruker SMART'
_computing_data_collection 'Bruker SMART'
_computing_data_reduction 'Bruker SAINT'
_computing_molecular_graphics 'Bruker SHELXTL'
_computing_publication_material 'Bruker SHELXTL'
_computing_structure_refinement 'SHELXL-97 (Sheldrick, 1997)'
_computing_structure_solution 'SHELXS-97 (Sheldrick, 1990)'
_diffrn_ambient_temperature 173(2)
_diffrn_measured_fraction_theta_full 0.865
_diffrn_measured_fraction_theta_max 0.866
_diffrn_measurement_device_type 'CCD area detector'
_diffrn_measurement_method 'phi and omega scans'
_diffrn_radiation_monochromator graphite
_diffrn_radiation_source 'fine-focus sealed tube'
_diffrn_radiation_type CuK\a
_diffrn_radiation_wavelength 1.54178
_diffrn_reflns_av_R_equivalents 0.0347
_diffrn_reflns_av_sigmaI/netI 0.0349
_diffrn_reflns_limit_h_max 16
_diffrn_reflns_limit_h_min -17
_diffrn_reflns_limit_k_max 14
_diffrn_reflns_limit_k_min -14
_diffrn_reflns_limit_l_max 17
_diffrn_reflns_limit_l_min -16
_diffrn_reflns_number 12809
_diffrn_reflns_theta_full 66.42
_diffrn_reflns_theta_max 66.42
_diffrn_reflns_theta_min 3.43
_exptl_absorpt_coefficient_mu 11.144
_exptl_absorpt_correction_T_max 0.4693
_exptl_absorpt_correction_T_min 0.2687
_exptl_absorpt_correction_type multi-scan
_exptl_absorpt_process_details 'SADABS V2.10, Sheldrick 2003'
_exptl_crystal_colour yellow
_exptl_crystal_density_diffrn 1.813
_exptl_crystal_density_method 'not measured'
_exptl_crystal_description plate
_exptl_crystal_F_000 1288
_exptl_crystal_size_max 0.16
_exptl_crystal_size_mid 0.10
_exptl_crystal_size_min 0.08
_refine_diff_density_max 1.080
_refine_diff_density_min -1.661
_refine_diff_density_rms 0.194
_refine_ls_extinction_method none
_refine_ls_goodness_of_fit_ref 1.030
_refine_ls_hydrogen_treatment constr
_refine_ls_matrix_type full
_refine_ls_number_parameters 319
_refine_ls_number_reflns 3686
_refine_ls_number_restraints 0
_refine_ls_restrained_S_all 1.030
_refine_ls_R_factor_all 0.0413
_refine_ls_R_factor_gt 0.0309
_refine_ls_shift/su_max 0.001
_refine_ls_shift/su_mean 0.000
_refine_ls_structure_factor_coef Fsqd
_refine_ls_weighting_details 'calc w=1/[\s^2^(Fo^2^)+(0.0790P)^2^+4.0022P] where P=(Fo^2^+2Fc^2^)/3'
_refine_ls_weighting_scheme calc
_refine_ls_wR_factor_gt 0.0868
_refine_ls_wR_factor_ref 0.1157
_reflns_number_gt 3187
_reflns_number_total 3686
_reflns_threshold_expression >2sigma(I)
_cod_data_source_file om701175z-file002.cif
_cod_data_source_block ReL3
_cod_depositor_comments
;
The following automatic conversions were performed:

'_symmetry_cell_setting' value 'Monoclinic' changed to 'monoclinic'
according to /home/saulius/struct/CIF-dictionaries/cif_core.dic
dictionary named 'cif_core.dic' version 2.4.1 from 2010-06-29.

Automatic conversion script
Id: cif_fix_values 1715 2011-07-08 13:25:40Z adriana 
;
_cod_original_sg_symbol_H-M P2(1)/c
_cod_database_code 4070980

loop_
_symmetry_equiv_pos_as_xyz
'x, y, z'
'-x, y+1/2, -z+1/2'
'-x, -y, -z'
'x, -y-1/2, z-1/2'

loop_
_atom_site_label
_atom_site_type_symbol
_atom_site_fract_x
_atom_site_fract_y
_atom_site_fract_z
_atom_site_U_iso_or_equiv
_atom_site_adp_type
_atom_site_occupancy
_atom_site_symmetry_multiplicity
_atom_site_calc_flag
_atom_site_refinement_flags
C1 C 0.8227(5) 1.2115(5) 0.6275(4) 0.0298(13) Uani 1 1 d .
H1 H 0.7588 1.2325 0.6263 0.036 Uiso 1 1 calc R
C2 C 0.8938(5) 1.2885(5) 0.6362(5) 0.0338(14) Uani 1 1 d .
H2 H 0.8795 1.3612 0.6411 0.041 Uiso 1 1 calc R
C3 C 0.9859(5) 1.2578(5) 0.6376(5) 0.0322(14) Uani 1 1 d .
H3 H 1.0363 1.3093 0.6433 0.039 Uiso 1 1 calc R
C4 C 1.0048(5) 1.1516(5) 0.6307(5) 0.0295(13) Uani 1 1 d .
H4 H 1.0686 1.1298 0.6321 0.035 Uiso 1 1 calc R
C5 C 0.9311(4) 1.0775(5) 0.6216(4) 0.0253(13) Uani 1 1 d .
C6 C 0.9413(4) 0.9637(4) 0.6134(4) 0.0206(12) Uani 1 1 d .
C7 C 0.8853(4) 0.7995(5) 0.5970(4) 0.0241(12) Uani 1 1 d .
C8 C 1.0224(4) 0.9022(5) 0.6177(4) 0.0272(13) Uani 1 1 d .
C9 C 1.1247(4) 0.9174(5) 0.6313(4) 0.0293(13) Uani 1 1 d .
H9 H 1.1518 0.9870 0.6365 0.035 Uiso 1 1 calc R
C10 C 1.1848(5) 0.8317(5) 0.6368(5) 0.0348(14) Uani 1 1 d .
H10 H 1.2531 0.8421 0.6438 0.042 Uiso 1 1 calc R
C11 C 1.1464(5) 0.7269(5) 0.6323(5) 0.0334(14) Uani 1 1 d .
H11 H 1.1902 0.6680 0.6395 0.040 Uiso 1 1 calc R
C12 C 1.0488(4) 0.7111(4) 0.6181(4) 0.0239(12) Uani 1 1 d .
H12 H 1.0233 0.6411 0.6154 0.029 Uiso 1 1 calc R
C13 C 0.8240(4) 0.7017(4) 0.5822(4) 0.0236(12) Uani 1 1 d .
C14 C 0.8140(4) 0.6302(4) 0.5065(4) 0.0255(12) Uani 1 1 d .
H14 H 0.8472 0.6454 0.4655 0.031 Uiso 1 1 calc R
C15 C 0.7577(5) 0.5391(5) 0.4905(5) 0.0285(13) Uani 1 1 d .
H15 H 0.7528 0.4920 0.4389 0.034 Uiso 1 1 calc R
C16 C 0.7059(5) 0.5134(4) 0.5499(5) 0.0269(14) Uani 1 1 d .
C17 C 0.7184(5) 0.5849(5) 0.6266(4) 0.0262(12) Uani 1 1 d .
H17 H 0.6865 0.5700 0.6688 0.031 Uiso 1 1 calc R
C18 C 0.7762(4) 0.6766(4) 0.6420(4) 0.0245(12) Uani 1 1 d .
H18 H 0.7834 0.7233 0.6947 0.029 Uiso 1 1 calc R
C19 C 0.5927(5) 0.4010(5) 0.5908(5) 0.0348(14) Uani 1 1 d .
H19A H 0.6420 0.3938 0.6619 0.052 Uiso 1 1 calc R
H19B H 0.5530 0.3352 0.5672 0.052 Uiso 1 1 calc R
H19C H 0.5450 0.4597 0.5825 0.052 Uiso 1 1 calc R
C20 C 0.6207(6) 0.3626(6) 0.4416(6) 0.0451(17) Uani 1 1 d .
H20A H 0.5860 0.4096 0.3837 0.068 Uiso 1 1 calc R
H20B H 0.5735 0.3049 0.4378 0.068 Uiso 1 1 calc R
H20C H 0.6834 0.3329 0.4413 0.068 Uiso 1 1 calc R
C21 C 0.6511(5) 1.0158(5) 0.4608(6) 0.0308(15) Uani 1 1 d .
C22 C 0.6312(5) 1.0737(5) 0.6275(5) 0.0395(17) Uani 1 1 d .
C23 C 0.6283(5) 0.8709(5) 0.5809(5) 0.0372(16) Uani 1 1 d .
Cl1 Cl 0.82424(13) 0.95873(13) 0.78498(11) 0.0335(4) Uani 1 1 d .
N1 N 0.8397(4) 1.1069(4) 0.6205(4) 0.0275(11) Uani 1 1 d .
N2 N 0.8577(3) 0.8991(4) 0.5998(3) 0.0215(10) Uani 1 1 d .
N3 N 0.9853(4) 0.7978(4) 0.6074(3) 0.0239(10) Uani 1 1 d .
N4 N 0.6489(4) 0.4221(4) 0.5331(4) 0.0353(12) Uani 1 1 d .
O1 O 0.6048(4) 1.0384(4) 0.3782(4) 0.0475(13) Uani 1 1 d .
O2 O 0.5813(4) 1.1273(4) 0.6495(4) 0.0523(14) Uani 1 1 d .
O3 O 0.5669(4) 0.8065(4) 0.5682(5) 0.0518(14) Uani 1 1 d .
Re1 Re 0.725142(18) 0.98390(2) 0.601180(18) 0.02415(15) Uani 1 1 d .
N1S N 0.2591(6) 0.1584(5) 0.6508(5) 0.0513(16) Uani 1 1 d .
C1S C 0.4160(6) 0.2833(7) 0.6927(7) 0.059(2) Uani 1 1 d .
H1S1 H 0.4251 0.2950 0.6322 0.088 Uiso 1 1 calc R
H1S2 H 0.4791 0.2511 0.7448 0.088 Uiso 1 1 calc R
H1S3 H 0.4029 0.3512 0.7168 0.088 Uiso 1 1 calc R
C2S C 0.3283(6) 0.2128(6) 0.6693(5) 0.0411(16) Uani 1 1 d .

loop_
_atom_site_aniso_label
_atom_site_aniso_U_11
_atom_site_aniso_U_22
_atom_site_aniso_U_33
_atom_site_aniso_U_23
_atom_site_aniso_U_13
_atom_site_aniso_U_12
C1 0.033(3) 0.020(3) 0.031(3) 0.003(2) 0.009(3) 0.002(3)
C2 0.046(4) 0.023(3) 0.031(3) -0.001(3) 0.016(3) -0.003(3)
C3 0.036(3) 0.025(3) 0.031(3) 0.001(3) 0.012(3) -0.014(3)
C4 0.032(3) 0.024(3) 0.032(3) 0.001(3) 0.014(3) -0.001(3)
C5 0.025(3) 0.024(3) 0.022(3) 0.000(2) 0.006(2) -0.005(3)
C6 0.025(3) 0.021(3) 0.020(3) 0.001(2) 0.013(2) -0.003(2)
C7 0.028(3) 0.020(3) 0.022(3) -0.001(2) 0.009(2) -0.003(2)
C8 0.030(3) 0.021(3) 0.022(3) 0.001(2) 0.004(2) -0.003(3)
C9 0.027(3) 0.028(3) 0.031(3) 0.001(3) 0.012(2) -0.004(3)
C10 0.029(3) 0.039(4) 0.036(3) 0.004(3) 0.015(3) -0.001(3)
C11 0.037(3) 0.026(3) 0.036(3) 0.004(3) 0.016(3) 0.004(3)
C12 0.034(3) 0.017(3) 0.029(3) 0.002(2) 0.021(3) -0.001(2)
C13 0.026(3) 0.021(3) 0.024(3) 0.000(2) 0.011(2) -0.003(2)
C14 0.032(3) 0.024(3) 0.025(3) -0.004(2) 0.017(2) -0.001(3)
C15 0.036(3) 0.020(3) 0.032(3) -0.006(3) 0.018(3) -0.006(3)
C16 0.031(3) 0.014(3) 0.036(4) 0.001(2) 0.015(3) 0.001(2)
C17 0.036(3) 0.021(3) 0.029(3) 0.002(2) 0.020(3) 0.000(3)
C18 0.027(3) 0.019(3) 0.024(3) -0.004(2) 0.009(2) 0.001(2)
C19 0.036(3) 0.029(3) 0.045(4) 0.005(3) 0.023(3) -0.007(3)
C20 0.050(4) 0.031(4) 0.055(4) -0.015(3) 0.024(4) -0.015(3)
C21 0.027(3) 0.024(3) 0.042(4) 0.003(3) 0.016(3) -0.005(2)
C22 0.039(3) 0.031(4) 0.040(4) 0.009(3) 0.010(3) -0.011(3)
C23 0.034(3) 0.031(4) 0.041(4) 0.005(3) 0.012(3) 0.004(3)
Cl1 0.0469(8) 0.0277(7) 0.0276(7) 0.0033(6) 0.0183(7) 0.0080(7)
N1 0.030(3) 0.021(3) 0.025(2) 0.000(2) 0.007(2) -0.003(2)
N2 0.022(2) 0.021(3) 0.023(2) -0.0005(19) 0.0112(19) -0.002(2)
N3 0.028(2) 0.018(2) 0.024(2) 0.0000(19) 0.011(2) -0.005(2)
N4 0.041(3) 0.026(3) 0.045(3) -0.009(2) 0.025(3) -0.010(2)
O1 0.041(3) 0.054(3) 0.034(3) 0.012(2) 0.005(2) -0.004(2)
O2 0.049(3) 0.039(3) 0.087(4) -0.004(3) 0.046(3) 0.019(2)
O3 0.035(2) 0.030(3) 0.085(4) 0.008(3) 0.023(3) -0.011(2)
Re1 0.02436(19) 0.0189(2) 0.0278(2) 0.00179(9) 0.01050(15) -0.00035(9)
N1S 0.073(4) 0.049(4) 0.043(4) 0.005(3) 0.035(3) -0.001(4)
C1S 0.047(4) 0.067(5) 0.068(5) 0.014(5) 0.031(4) 0.001(4)
C2S 0.055(4) 0.041(4) 0.038(4) 0.003(3) 0.030(3) 0.009(4)

loop_
_atom_type_symbol
_atom_type_description
_atom_type_scat_dispersion_real
_atom_type_scat_dispersion_imag
_atom_type_scat_source
C C 0.0181 0.0091 'International Tables Vol C Tables 4.2.6.8 and 6.1.1.4'
H H 0.0000 0.0000 'International Tables Vol C Tables 4.2.6.8 and 6.1.1.4'
N N 0.0311 0.0180 'International Tables Vol C Tables 4.2.6.8 and 6.1.1.4'
O O 0.0492 0.0322 'International Tables Vol C Tables 4.2.6.8 and 6.1.1.4'
Cl Cl 0.3639 0.7018 'International Tables Vol C Tables 4.2.6.8 and 6.1.1.4'
Re Re -5.2083 5.8923 'International Tables Vol C Tables 4.2.6.8 and 6.1.1.4'

loop_
_geom_angle_atom_site_label_1
_geom_angle_atom_site_label_2
_geom_angle_atom_site_label_3
_geom_angle
N1 C1 C2 123.0(6)
N1 C1 H1 118.5
C2 C1 H1 118.5
C3 C2 C1 118.3(6)
C3 C2 H2 120.8
C1 C2 H2 120.8
C2 C3 C4 119.7(6)
C2 C3 H3 120.1
C4 C3 H3 120.1
C5 C4 C3 119.8(6)
C5 C4 H4 120.1
C3 C4 H4 120.1
N1 C5 C4 121.1(5)
N1 C5 C6 113.7(5)
C4 C5 C6 125.2(5)
C8 C6 N2 109.7(5)
C8 C6 C5 131.8(5)
N2 C6 C5 118.5(5)
N2 C7 N3 109.0(5)
N2 C7 C13 129.1(5)
N3 C7 C13 121.9(5)
C6 C8 N3 104.5(5)
C6 C8 C9 137.7(6)
N3 C8 C9 117.8(5)
C10 C9 C8 119.7(6)
C10 C9 H9 120.2
C8 C9 H9 120.2
C9 C10 C11 120.7(6)
C9 C10 H10 119.6
C11 C10 H10 119.6
C12 C11 C10 120.3(6)
C12 C11 H11 119.8
C10 C11 H11 119.8
C11 C12 N3 119.4(5)
C11 C12 H12 120.3
N3 C12 H12 120.3
C18 C13 C14 118.1(5)
C18 C13 C7 122.1(5)
C14 C13 C7 119.8(5)
C15 C14 C13 121.4(6)
C15 C14 H14 119.3
C13 C14 H14 119.3
C14 C15 C16 121.2(6)
C14 C15 H15 119.4
C16 C15 H15 119.4
N4 C16 C17 122.5(6)
N4 C16 C15 121.0(6)
C17 C16 C15 116.6(5)
C18 C17 C16 121.4(6)
C18 C17 H17 119.3
C16 C17 H17 119.3
C17 C18 C13 121.3(5)
C17 C18 H18 119.4
C13 C18 H18 119.4
N4 C19 H19A 109.5
N4 C19 H19B 109.5
H19A C19 H19B 109.5
N4 C19 H19C 109.5
H19A C19 H19C 109.5
H19B C19 H19C 109.5
N4 C20 H20A 109.5
N4 C20 H20B 109.5
H20A C20 H20B 109.5
N4 C20 H20C 109.5
H20A C20 H20C 109.5
H20B C20 H20C 109.5
O1 C21 Re1 176.9(6)
O2 C22 Re1 175.3(6)
O3 C23 Re1 177.0(6)
C1 N1 C5 118.1(5)
C1 N1 Re1 123.4(4)
C5 N1 Re1 118.4(4)
C7 N2 C6 108.0(5)
C7 N2 Re1 137.4(4)
C6 N2 Re1 114.3(3)
C7 N3 C12 128.8(5)
C7 N3 C8 108.9(5)
C12 N3 C8 121.9(5)
C16 N4 C20 120.0(6)
C16 N4 C19 119.7(5)
C20 N4 C19 118.1(5)
C21 Re1 C23 88.6(3)
C21 Re1 C22 90.1(3)
C23 Re1 C22 86.7(3)
C21 Re1 N1 90.7(2)
C23 Re1 N1 176.8(2)
C22 Re1 N1 96.4(2)
C21 Re1 N2 98.7(2)
C23 Re1 N2 102.1(2)
C22 Re1 N2 167.6(2)
N1 Re1 N2 74.92(18)
C21 Re1 Cl1 175.20(18)
C23 Re1 Cl1 95.5(2)
C22 Re1 Cl1 87.6(2)
N1 Re1 Cl1 85.37(13)
N2 Re1 Cl1 82.92(12)
C2S C1S H1S1 109.5
C2S C1S H1S2 109.5
H1S1 C1S H1S2 109.5
C2S C1S H1S3 109.5
H1S1 C1S H1S3 109.5
H1S2 C1S H1S3 109.5
N1S C2S C1S 179.4(9)

loop_
_geom_bond_atom_site_label_1
_geom_bond_atom_site_label_2
_geom_bond_distance
C1 N1 1.354(8)
C1 C2 1.376(9)
C1 H1 0.9500
C2 C3 1.373(10)
C2 H2 0.9500
C3 C4 1.380(9)
C3 H3 0.9500
C4 C5 1.376(8)
C4 H4 0.9500
C5 N1 1.361(8)
C5 C6 1.455(8)
C6 C8 1.380(9)
C6 N2 1.391(7)
C7 N2 1.325(8)
C7 N3 1.378(8)
C7 C13 1.476(8)
C8 N3 1.404(7)
C8 C9 1.408(8)
C9 C10 1.364(9)
C9 H9 0.9500
C10 C11 1.424(9)
C10 H10 0.9500
C11 C12 1.338(9)
C11 H11 0.9500
C12 N3 1.389(8)
C12 H12 0.9500
C13 C18 1.386(8)
C13 C14 1.401(8)
C14 C15 1.365(9)
C14 H14 0.9500
C15 C16 1.428(10)
C15 H15 0.9500
C16 N4 1.372(8)
C16 C17 1.403(9)
C17 C18 1.383(8)
C17 H17 0.9500
C18 H18 0.9500
C19 N4 1.447(8)
C19 H19A 0.9800
C19 H19B 0.9800
C19 H19C 0.9800
C20 N4 1.447(9)
C20 H20A 0.9800
C20 H20B 0.9800
C20 H20C 0.9800
C21 O1 1.143(9)
C21 Re1 1.918(7)
C22 O2 1.138(9)
C22 Re1 1.935(8)
C23 O3 1.153(8)
C23 Re1 1.921(7)
Cl1 Re1 2.4775(15)
N1 Re1 2.188(5)
N2 Re1 2.196(5)
N1S C2S 1.137(10)
C1S C2S 1.453(11)
C1S H1S1 0.9800
C1S H1S2 0.9800
C1S H1S3 0.9800

loop_
_geom_torsion_atom_site_label_1
_geom_torsion_atom_site_label_2
_geom_torsion_atom_site_label_3
_geom_torsion_atom_site_label_4
_geom_torsion
N1 C1 C2 C3 0.2(9)
C1 C2 C3 C4 -0.2(9)
C2 C3 C4 C5 0.5(9)
C3 C4 C5 N1 -0.8(9)
C3 C4 C5 C6 179.8(5)
N1 C5 C6 C8 -175.5(6)
C4 C5 C6 C8 3.9(10)
N1 C5 C6 N2 3.7(7)
C4 C5 C6 N2 -176.9(5)
N2 C6 C8 N3 -0.7(6)
C5 C6 C8 N3 178.5(6)
N2 C6 C8 C9 -178.8(7)
C5 C6 C8 C9 0.4(12)
C6 C8 C9 C10 176.0(7)
N3 C8 C9 C10 -1.9(9)
C8 C9 C10 C11 -2.0(9)
C9 C10 C11 C12 3.0(10)
C10 C11 C12 N3 0.2(9)
N2 C7 C13 C18 -54.6(8)
N3 C7 C13 C18 127.6(6)
N2 C7 C13 C14 126.3(7)
N3 C7 C13 C14 -51.5(8)
C18 C13 C14 C15 1.1(9)
C7 C13 C14 C15 -179.8(6)
C13 C14 C15 C16 0.5(9)
C14 C15 C16 N4 179.6(6)
C14 C15 C16 C17 -1.7(9)
N4 C16 C17 C18 -180.0(6)
C15 C16 C17 C18 1.4(9)
C16 C17 C18 C13 0.2(9)
C14 C13 C18 C17 -1.4(8)
C7 C13 C18 C17 179.5(5)
C2 C1 N1 C5 -0.4(9)
C2 C1 N1 Re1 -177.7(4)
C4 C5 N1 C1 0.8(8)
C6 C5 N1 C1 -179.8(5)
C4 C5 N1 Re1 178.1(4)
C6 C5 N1 Re1 -2.4(6)
N3 C7 N2 C6 -0.7(6)
C13 C7 N2 C6 -178.8(5)
N3 C7 N2 Re1 -174.3(4)
C13 C7 N2 Re1 7.6(9)
C8 C6 N2 C7 0.9(6)
C5 C6 N2 C7 -178.4(5)
C8 C6 N2 Re1 176.2(4)
C5 C6 N2 Re1 -3.2(6)
N2 C7 N3 C12 173.4(5)
C13 C7 N3 C12 -8.4(9)
N2 C7 N3 C8 0.3(6)
C13 C7 N3 C8 178.5(5)
C11 C12 N3 C7 -176.7(6)
C11 C12 N3 C8 -4.3(8)
C6 C8 N3 C7 0.3(6)
C9 C8 N3 C7 178.8(5)
C6 C8 N3 C12 -173.4(5)
C9 C8 N3 C12 5.1(8)
C17 C16 N4 C20 167.3(6)
C15 C16 N4 C20 -14.1(9)
C17 C16 N4 C19 4.7(9)
C15 C16 N4 C19 -176.7(6)
O1 C21 Re1 C23 101(11)
O1 C21 Re1 C22 14(11)
O1 C21 Re1 N1 -83(11)
O1 C21 Re1 N2 -157(11)
O1 C21 Re1 Cl1 -48(13)
O3 C23 Re1 C21 -72(12)
O3 C23 Re1 C22 18(12)
O3 C23 Re1 N1 -149(10)
O3 C23 Re1 N2 -170(12)
O3 C23 Re1 Cl1 106(12)
O2 C22 Re1 C21 -154(7)
O2 C22 Re1 C23 117(7)
O2 C22 Re1 N1 -64(7)
O2 C22 Re1 N2 -19(8)
O2 C22 Re1 Cl1 21(7)
C1 N1 Re1 C21 79.0(5)
C5 N1 Re1 C21 -98.2(5)
C1 N1 Re1 C23 156(4)
C5 N1 Re1 C23 -21(4)
C1 N1 Re1 C22 -11.1(5)
C5 N1 Re1 C22 171.6(4)
C1 N1 Re1 N2 177.9(5)
C5 N1 Re1 N2 0.7(4)
C1 N1 Re1 Cl1 -98.2(5)
C5 N1 Re1 Cl1 84.6(4)
C7 N2 Re1 C21 -97.0(6)
C6 N2 Re1 C21 89.7(4)
C7 N2 Re1 C23 -6.6(6)
C6 N2 Re1 C23 -179.9(4)
C7 N2 Re1 C22 128.0(10)
C6 N2 Re1 C22 -45.4(12)
C7 N2 Re1 N1 174.7(6)
C6 N2 Re1 N1 1.4(4)
C7 N2 Re1 Cl1 87.6(6)
C6 N2 Re1 Cl1 -85.7(4)
